data_2237935
loop_
_publ_author_name
'Ali, Mohamed Ashraf'
'Manogaran, Elumalai'
'Choon, Tan Soo'
'Rosli, Mohd Mustaqim'
'Razak, Ibrahim Abdul'

_publ_section_title
;
 4'-(4-Fluorophenyl)-1'-methyldispiro[indane-2,2'-pyrrolidine-3',2''-indane]-1,3,1''-trione
 methanol hemisolvate
;
_journal_coeditor_code LH5596
_journal_issue 5
_journal_name_full 'Acta Crystallographica Section E'
_journal_page_first o746
_journal_page_last o747
_journal_paper_doi 10.1107/S1600536813009987
_journal_volume 69
_journal_year 2013
_chemical_formula_iupac 'C29 H24 F N O5, 0.5C H4 O'
_chemical_formula_moiety 'C29 H24 F N O5, 0.5(C H4 O)'
_chemical_formula_sum 'C29.5 H26 F N O5.5'
_chemical_formula_weight 501.52
_chemical_name_systematic
'4'-(4-Fluorophenyl)-1'-methyldispiro[indan-2,2'-pyrrolidine-3',2''-indan]-1,3,1''-trione methanol hemisolvate'
_space_group_IT_number 14
_symmetry_cell_setting monoclinic
_symmetry_space_group_name_Hall '-P 2ybc'
_symmetry_space_group_name_H-M 'P 1 21/c 1'
_atom_sites_solution_hydrogens geom
_atom_sites_solution_primary direct
_atom_sites_solution_secondary difmap
_audit_creation_method SHELXL-97
_cell_angle_alpha 90.00
_cell_angle_beta 92.6450(10)
_cell_angle_gamma 90.00
_cell_formula_units_Z 8
_cell_length_a 14.6385(6)
_cell_length_b 12.5099(6)
_cell_length_c 26.2017(10)
_cell_measurement_reflns_used 9905
_cell_measurement_temperature 100.0(10)
_cell_measurement_theta_max 30.10
_cell_measurement_theta_min 2.25
_cell_volume 4793.1(4)
_computing_cell_refinement 'SAINT (Bruker, 2009)'
_computing_data_collection 'APEX2 (Bruker, 2009)'
_computing_data_reduction 'SAINT (Bruker, 2009)'
_computing_molecular_graphics 'SHELXTL (Sheldrick, 2008)'
_computing_publication_material
;
SHELXTL (Sheldrick, 2008) and PLATON (Spek, 2009)
;
_computing_structure_refinement 'SHELXTL (Sheldrick, 2008)'
_computing_structure_solution 'SHELXTL (Sheldrick, 2008)'
_diffrn_ambient_temperature 100.0(10)
_diffrn_measured_fraction_theta_full 0.987
_diffrn_measured_fraction_theta_max 0.987
_diffrn_measurement_device_type 'Bruker APEX DUO CCD area-detector'
_diffrn_measurement_method '\f and \w scans'
_diffrn_radiation_monochromator graphite
_diffrn_radiation_source 'fine-focus sealed tube'
_diffrn_radiation_type MoK\a
_diffrn_radiation_wavelength 0.71073
_diffrn_reflns_av_R_equivalents 0.0456
_diffrn_reflns_av_sigmaI/netI 0.0479
_diffrn_reflns_limit_h_max 19
_diffrn_reflns_limit_h_min -20
_diffrn_reflns_limit_k_max 17
_diffrn_reflns_limit_k_min -17
_diffrn_reflns_limit_l_max 37
_diffrn_reflns_limit_l_min -37
_diffrn_reflns_number 53390
_diffrn_reflns_theta_full 30.24
_diffrn_reflns_theta_max 30.24
_diffrn_reflns_theta_min 1.39
_diffrn_standards_number 0
_exptl_absorpt_coefficient_mu 0.101
_exptl_absorpt_correction_T_max 0.9854
_exptl_absorpt_correction_T_min 0.9571
_exptl_absorpt_correction_type multi-scan
_exptl_absorpt_process_details '(<i>SADABS</i>; Bruker, 2009)'
_exptl_crystal_colour yellow
_exptl_crystal_density_diffrn 1.390
_exptl_crystal_density_method 'not measured'
_exptl_crystal_description block
_exptl_crystal_F_000 2104
_exptl_crystal_size_max 0.44
_exptl_crystal_size_mid 0.21
_exptl_crystal_size_min 0.15
_refine_diff_density_max 0.401
_refine_diff_density_min -0.273
_refine_ls_extinction_method none
_refine_ls_goodness_of_fit_ref 1.042
_refine_ls_hydrogen_treatment mixed
_refine_ls_matrix_type full
_refine_ls_number_parameters 678
_refine_ls_number_reflns 14094
_refine_ls_number_restraints 0
_refine_ls_restrained_S_all 1.042
_refine_ls_R_factor_all 0.0736
_refine_ls_R_factor_gt 0.0490
_refine_ls_shift/su_max 0.001
_refine_ls_shift/su_mean 0.000
_refine_ls_structure_factor_coef Fsqd
_refine_ls_weighting_details 'calc w=1/[\s^2^(Fo^2^)+(0.0784P)^2^+0.9156P] where P=(Fo^2^+2Fc^2^)/3'
_refine_ls_weighting_scheme calc
_refine_ls_wR_factor_gt 0.1324
_refine_ls_wR_factor_ref 0.1474
_reflns_number_gt 10283
_reflns_number_total 14094
_reflns_threshold_expression I>2\s(I)
_cod_data_source_file lh5596.cif
_cod_data_source_block I
_cod_original_sg_symbol_H-M 'P 21/c'
_cod_database_code 2237935
_cod_database_fobs_code 2237935

loop_
_symmetry_equiv_pos_as_xyz
'x, y, z'
'-x, y+1/2, -z+1/2'
'-x, -y, -z'
'x, -y-1/2, z-1/2'

loop_
_atom_site_type_symbol
_atom_site_label
_atom_site_fract_x
_atom_site_fract_y
_atom_site_fract_z
_atom_site_U_iso_or_equiv
_atom_site_adp_type
_atom_site_calc_flag
_atom_site_refinement_flags
_atom_site_occupancy
_atom_site_symmetry_multiplicity
F F1A 0.64124(8) 0.50699(10) 1.07056(4) 0.0408(3) Uani d . 1 1
O O1A 0.57712(7) 0.75263(10) 0.83001(4) 0.0224(2) Uani d . 1 1
O O2A 0.90976(7) 0.94421(10) 0.81133(4) 0.0217(2) Uani d . 1 1
O O3A 0.92179(7) 1.05466(10) 0.89424(4) 0.0230(2) Uani d . 1 1
O O4A 0.36455(7) 0.82926(10) 0.82207(4) 0.0235(2) Uani d . 1 1
O O5A 0.52744(8) 1.12958(10) 0.87961(4) 0.0297(3) Uani d . 1 1
N N1A 0.40617(8) 0.96181(12) 0.91618(4) 0.0213(3) Uani d . 1 1
C C1A 0.60138(9) 0.82167(13) 0.86036(5) 0.0169(3) Uani d . 1 1
C C2A 0.68848(9) 0.87866(12) 0.86443(5) 0.0159(3) Uani d . 1 1
C C3A 0.75949(9) 0.87575(13) 0.83026(5) 0.0166(3) Uani d . 1 1
H H3AA 0.7549 0.8325 0.8005 0.020 Uiso calc R 1 1
C C4A 0.83602(9) 0.93716(13) 0.84103(5) 0.0170(3) Uani d . 1 1
C C5A 0.84241(9) 0.99947(13) 0.88693(5) 0.0179(3) Uani d . 1 1
C C6A 0.77115(9) 1.00136(13) 0.92012(5) 0.0190(3) Uani d . 1 1
H H6AA 0.7756 1.0429 0.9505 0.023 Uiso calc R 1 1
C C7A 0.69312(9) 0.94131(13) 0.90805(5) 0.0168(3) Uani d . 1 1
C C8A 0.60674(9) 0.93285(14) 0.93741(5) 0.0199(3) Uani d . 1 1
H H8AA 0.5820 1.0046 0.9449 0.024 Uiso calc R 1 1
H H8AB 0.6183 0.8939 0.9699 0.024 Uiso calc R 1 1
C C9A 0.54029(9) 0.86988(13) 0.90093(5) 0.0177(3) Uani d . 1 1
C C10A 0.47557(9) 0.78925(13) 0.92612(5) 0.0186(3) Uani d . 1 1
H H10A 0.4509 0.7414 0.8982 0.022 Uiso calc R 1 1
C C11A 0.39533(10) 0.85875(14) 0.94223(5) 0.0230(3) Uani d . 1 1
H H11A 0.3362 0.8252 0.9316 0.028 Uiso calc R 1 1
H H11B 0.3976 0.8686 0.9798 0.028 Uiso calc R 1 1
C C12A 0.46681(9) 0.94658(13) 0.87478(5) 0.0188(3) Uani d . 1 1
C C13A 0.42549(9) 0.89548(13) 0.82479(5) 0.0187(3) Uani d . 1 1
C C14A 0.46926(9) 0.94764(13) 0.78149(5) 0.0192(3) Uani d . 1 1
C C15A 0.46305(10) 0.92065(14) 0.72959(5) 0.0225(3) Uani d . 1 1
H H15A 0.4294 0.8600 0.7177 0.027 Uiso calc R 1 1
C C16A 0.50824(11) 0.98630(15) 0.69640(6) 0.0265(3) Uani d . 1 1
H H16A 0.5048 0.9707 0.6609 0.032 Uiso calc R 1 1
C C17A 0.55860(11) 1.07468(15) 0.71386(6) 0.0283(4) Uani d . 1 1
H H17A 0.5888 1.1177 0.6900 0.034 Uiso calc R 1 1
C C18A 0.56576(11) 1.10154(14) 0.76558(6) 0.0251(3) Uani d . 1 1
H H18A 0.6005 1.1614 0.7775 0.030 Uiso calc R 1 1
C C19A 0.51950(10) 1.03640(13) 0.79895(5) 0.0203(3) Uani d . 1 1
C C20A 0.50932(10) 1.05031(14) 0.85470(5) 0.0213(3) Uani d . 1 1
C C21A 0.52098(9) 0.71733(13) 0.96626(5) 0.0194(3) Uani d . 1 1
C C22A 0.56305(10) 0.62396(14) 0.95030(5) 0.0228(3) Uani d . 1 1
H H22A 0.5630 0.6082 0.9148 0.027 Uiso calc R 1 1
C C23A 0.60491(11) 0.55361(15) 0.98488(6) 0.0280(3) Uani d . 1 1
H H23A 0.6338 0.4905 0.9735 0.034 Uiso calc R 1 1
C C24A 0.60348(11) 0.57771(15) 1.03629(6) 0.0264(3) Uani d . 1 1
C C25A 0.56456(11) 0.66976(15) 1.05385(6) 0.0266(3) Uani d . 1 1
H H25A 0.5658 0.6853 1.0894 0.032 Uiso calc R 1 1
C C26A 0.52338(10) 0.73952(14) 1.01870(5) 0.0232(3) Uani d . 1 1
H H26A 0.4963 0.8035 1.0304 0.028 Uiso calc R 1 1
C C27A 0.90161(11) 0.88598(15) 0.76404(5) 0.0241(3) Uani d . 1 1
H H27A 0.9585 0.8927 0.7460 0.036 Uiso calc R 1 1
H H27B 0.8508 0.9151 0.7427 0.036 Uiso calc R 1 1
H H27C 0.8900 0.8104 0.7711 0.036 Uiso calc R 1 1
C C28A 0.94184(11) 1.09428(14) 0.94499(5) 0.0241(3) Uani d . 1 1
H H28A 1.0031 1.1262 0.9468 0.036 Uiso calc R 1 1
H H28B 0.9396 1.0352 0.9694 0.036 Uiso calc R 1 1
H H28C 0.8966 1.1485 0.9533 0.036 Uiso calc R 1 1
C C29A 0.32106(11) 1.01814(16) 0.90408(6) 0.0301(4) Uani d . 1 1
H H29A 0.3344 1.0873 0.8885 0.045 Uiso calc R 1 1
H H29B 0.2885 1.0296 0.9355 0.045 Uiso calc R 1 1
H H29C 0.2829 0.9754 0.8801 0.045 Uiso calc R 1 1
F F1B 0.73958(9) 0.84660(11) 0.64602(4) 0.0508(3) Uani d . 1 1
O O1B 0.70176(7) 0.52113(10) 0.86215(4) 0.0209(2) Uani d . 1 1
O O2B 0.87193(7) 0.80278(10) 0.99446(3) 0.0214(2) Uani d . 1 1
O O3B 1.01505(7) 0.84762(9) 0.94574(4) 0.0201(2) Uani d . 1 1
O O4B 0.72154(7) 0.27525(10) 0.83132(4) 0.0265(2) Uani d . 1 1
O O5B 1.01994(7) 0.37946(11) 0.87438(4) 0.0271(3) Uani d . 1 1
N N1B 0.89700(8) 0.33138(11) 0.78465(4) 0.0196(3) Uani d . 1 1
C C1B 0.78116(9) 0.54550(12) 0.85591(4) 0.0152(3) Uani d . 1 1
C C2B 0.83736(9) 0.62300(12) 0.88429(5) 0.0147(3) Uani d . 1 1
C C3B 0.81686(9) 0.67684(13) 0.92947(5) 0.0163(3) Uani d . 1 1
H H3BA 0.7610 0.6642 0.9455 0.020 Uiso calc R 1 1
C C4B 0.88014(9) 0.74835(12) 0.94969(4) 0.0162(3) Uani d . 1 1
C C5B 0.96145(9) 0.77097(12) 0.92353(5) 0.0163(3) Uani d . 1 1
C C6B 0.98171(9) 0.71501(12) 0.87953(5) 0.0161(3) Uani d . 1 1
H H6BA 1.0368 0.7283 0.8628 0.019 Uiso calc R 1 1
C C7B 0.91913(9) 0.63893(12) 0.86061(5) 0.0147(3) Uani d . 1 1
C C8B 0.92686(9) 0.56662(12) 0.81472(5) 0.0162(3) Uani d . 1 1
H H8BA 0.9838 0.5239 0.8176 0.019 Uiso calc R 1 1
H H8BB 0.9264 0.6087 0.7827 0.019 Uiso calc R 1 1
C C9B 0.84145(9) 0.49360(12) 0.81595(5) 0.0152(3) Uani d . 1 1
C C10B 0.79019(9) 0.47193(13) 0.76358(5) 0.0171(3) Uani d . 1 1
H H10B 0.7275 0.4467 0.7713 0.021 Uiso calc R 1 1
C C11B 0.84021(11) 0.37537(15) 0.74183(5) 0.0246(3) Uani d . 1 1
H H11C 0.7958 0.3213 0.7285 0.030 Uiso calc R 1 1
H H11D 0.8789 0.3978 0.7137 0.030 Uiso calc R 1 1
C C12B 0.86621(9) 0.37560(13) 0.83180(5) 0.0168(3) Uani d . 1 1
C C13B 0.78331(10) 0.31936(13) 0.85524(5) 0.0195(3) Uani d . 1 1
C C14B 0.79773(10) 0.32678(13) 0.91197(5) 0.0217(3) Uani d . 1 1
C C15B 0.73581(12) 0.30775(15) 0.94960(6) 0.0293(4) Uani d . 1 1
H H15B 0.6758 0.2824 0.9413 0.035 Uiso calc R 1 1
C C16B 0.76572(14) 0.32748(16) 1.00007(6) 0.0356(4) Uani d . 1 1
H H16B 0.7248 0.3165 1.0267 0.043 Uiso calc R 1 1
C C17B 0.85401(14) 0.36275(16) 1.01225(6) 0.0349(4) Uani d . 1 1
H H17B 0.8720 0.3763 1.0470 0.042 Uiso calc R 1 1
C C18B 0.91653(12) 0.37851(15) 0.97473(5) 0.0285(4) Uani d . 1 1
H H18B 0.9776 0.4002 0.9831 0.034 Uiso calc R 1 1
C C19B 0.88584(10) 0.36111(13) 0.92418(5) 0.0211(3) Uani d . 1 1
C C20B 0.93768(10) 0.37345(13) 0.87703(5) 0.0190(3) Uani d . 1 1
C C21B 0.77768(10) 0.57045(13) 0.73034(5) 0.0180(3) Uani d . 1 1
C C22B 0.70115(10) 0.63458(14) 0.73650(5) 0.0215(3) Uani d . 1 1
H H22B 0.6576 0.6144 0.7605 0.026 Uiso calc R 1 1
C C23B 0.68725(12) 0.72781(15) 0.70811(6) 0.0289(4) Uani d . 1 1
H H23B 0.6345 0.7708 0.7121 0.035 Uiso calc R 1 1
C C24B 0.75230(13) 0.75584(15) 0.67412(6) 0.0332(4) Uani d . 1 1
C C25B 0.82992(12) 0.69646(16) 0.66743(5) 0.0303(4) Uani d . 1 1
H H25B 0.8739 0.7187 0.6441 0.036 Uiso calc R 1 1
C C26B 0.84227(10) 0.60341(15) 0.69561(5) 0.0236(3) Uani d . 1 1
H H26B 0.8953 0.5612 0.6914 0.028 Uiso calc R 1 1
C C27B 0.80001(11) 0.76736(16) 1.02551(5) 0.0270(4) Uani d . 1 1
H H27D 0.8031 0.8065 1.0579 0.041 Uiso calc R 1 1
H H27E 0.8069 0.6906 1.0322 0.041 Uiso calc R 1 1
H H27F 0.7408 0.7807 1.0076 0.041 Uiso calc R 1 1
C C28B 1.09083(10) 0.88541(14) 0.91793(6) 0.0246(3) Uani d . 1 1
H H28D 1.1196 0.9460 0.9361 0.037 Uiso calc R 1 1
H H28E 1.0690 0.9082 0.8837 0.037 Uiso calc R 1 1
H H28F 1.1356 0.8278 0.9150 0.037 Uiso calc R 1 1
C C29B 0.91046(12) 0.21643(14) 0.78356(6) 0.0261(3) Uani d . 1 1
H H29D 0.9498 0.1948 0.8130 0.039 Uiso calc R 1 1
H H29E 0.9395 0.1965 0.7520 0.039 Uiso calc R 1 1
H H29F 0.8512 0.1804 0.7849 0.039 Uiso calc R 1 1
O O6 0.22217(10) 0.69772(12) 0.86621(5) 0.0390(3) Uani d . 1 1
C C30 0.21176(13) 0.59596(17) 0.84332(7) 0.0352(4) Uani d . 1 1
H H30A 0.1591 0.5595 0.8572 0.053 Uiso calc R 1 1
H H30B 0.2671 0.5535 0.8506 0.053 Uiso calc R 1 1
H H30C 0.2019 0.6042 0.8063 0.053 Uiso calc R 1 1
H H1O6 0.277(2) 0.733(3) 0.8553(10) 0.072(9) Uiso d . 1 1

loop_
_atom_site_aniso_label
_atom_site_aniso_U_11
_atom_site_aniso_U_22
_atom_site_aniso_U_33
_atom_site_aniso_U_12
_atom_site_aniso_U_13
_atom_site_aniso_U_23
F1A 0.0473(6) 0.0336(7) 0.0402(5) 0.0073(5) -0.0137(5) 0.0095(5)
O1A 0.0207(5) 0.0232(6) 0.0233(5) -0.0028(4) 0.0017(4) -0.0061(4)
O2A 0.0180(5) 0.0276(7) 0.0198(4) -0.0052(4) 0.0042(3) -0.0008(4)
O3A 0.0200(5) 0.0278(7) 0.0209(4) -0.0085(5) -0.0032(4) -0.0018(4)
O4A 0.0189(5) 0.0248(6) 0.0268(5) -0.0033(5) 0.0000(4) 0.0022(4)
O5A 0.0339(6) 0.0223(7) 0.0331(5) -0.0023(5) 0.0060(5) -0.0066(5)
N1A 0.0189(6) 0.0227(7) 0.0229(5) 0.0055(5) 0.0067(4) 0.0016(5)
C1A 0.0153(6) 0.0192(8) 0.0163(5) 0.0008(6) 0.0012(4) -0.0002(5)
C2A 0.0143(6) 0.0167(7) 0.0168(5) 0.0009(5) 0.0003(4) -0.0005(5)
C3A 0.0166(6) 0.0176(7) 0.0157(5) 0.0013(5) 0.0007(4) -0.0012(5)
C4A 0.0149(6) 0.0189(8) 0.0171(5) 0.0003(5) 0.0009(4) 0.0017(5)
C5A 0.0169(6) 0.0175(8) 0.0189(5) -0.0025(6) -0.0030(5) 0.0011(5)
C6A 0.0199(6) 0.0189(8) 0.0179(5) -0.0004(6) -0.0016(5) -0.0029(5)
C7A 0.0154(6) 0.0187(8) 0.0162(5) 0.0020(6) 0.0005(4) -0.0005(5)
C8A 0.0179(6) 0.0231(8) 0.0187(5) 0.0001(6) 0.0021(5) -0.0046(5)
C9A 0.0147(6) 0.0209(8) 0.0178(5) 0.0014(6) 0.0031(4) -0.0014(5)
C10A 0.0164(6) 0.0212(8) 0.0184(5) 0.0000(6) 0.0024(4) -0.0002(5)
C11A 0.0195(6) 0.0270(9) 0.0230(6) 0.0040(6) 0.0063(5) 0.0044(6)
C12A 0.0165(6) 0.0203(8) 0.0199(6) 0.0020(6) 0.0041(5) 0.0004(5)
C13A 0.0156(6) 0.0188(8) 0.0218(6) 0.0020(6) 0.0022(5) 0.0028(5)
C14A 0.0166(6) 0.0197(8) 0.0215(6) 0.0026(6) 0.0023(5) 0.0030(5)
C15A 0.0214(7) 0.0236(9) 0.0226(6) 0.0046(6) 0.0006(5) 0.0017(6)
C16A 0.0268(7) 0.0305(10) 0.0226(6) 0.0064(7) 0.0040(5) 0.0048(6)
C17A 0.0262(7) 0.0288(10) 0.0305(7) 0.0042(7) 0.0089(6) 0.0118(7)
C18A 0.0228(7) 0.0200(9) 0.0328(7) 0.0009(6) 0.0041(6) 0.0032(6)
C19A 0.0179(6) 0.0187(8) 0.0245(6) 0.0037(6) 0.0030(5) 0.0013(6)
C20A 0.0182(6) 0.0191(8) 0.0266(6) 0.0027(6) 0.0036(5) -0.0004(6)
C21A 0.0168(6) 0.0210(8) 0.0204(6) -0.0007(6) 0.0021(5) 0.0011(5)
C22A 0.0210(7) 0.0243(9) 0.0232(6) -0.0001(6) 0.0026(5) -0.0029(6)
C23A 0.0248(7) 0.0234(9) 0.0356(8) 0.0026(7) 0.0002(6) -0.0019(7)
C24A 0.0236(7) 0.0252(9) 0.0298(7) -0.0006(7) -0.0040(6) 0.0069(6)
C25A 0.0272(7) 0.0306(10) 0.0220(6) 0.0000(7) 0.0012(5) 0.0016(6)
C26A 0.0253(7) 0.0244(9) 0.0201(6) 0.0029(7) 0.0034(5) -0.0013(6)
C27A 0.0239(7) 0.0297(9) 0.0193(6) -0.0036(7) 0.0068(5) -0.0014(6)
C28A 0.0241(7) 0.0224(9) 0.0249(6) -0.0032(6) -0.0077(5) -0.0046(6)
C29A 0.0239(7) 0.0332(11) 0.0338(8) 0.0120(7) 0.0092(6) 0.0071(7)
F1B 0.0692(8) 0.0313(7) 0.0496(6) -0.0141(6) -0.0230(6) 0.0227(5)
O1B 0.0152(4) 0.0251(6) 0.0226(4) -0.0025(4) 0.0032(3) -0.0027(4)
O2B 0.0222(5) 0.0258(6) 0.0163(4) -0.0008(5) 0.0024(3) -0.0082(4)
O3B 0.0190(5) 0.0203(6) 0.0212(4) -0.0058(4) 0.0014(3) -0.0047(4)
O4B 0.0228(5) 0.0242(7) 0.0325(5) -0.0055(5) 0.0006(4) -0.0008(5)
O5B 0.0192(5) 0.0313(7) 0.0305(5) 0.0025(5) -0.0009(4) -0.0025(5)
N1B 0.0228(6) 0.0196(7) 0.0167(5) 0.0028(5) 0.0027(4) -0.0037(5)
C1B 0.0147(6) 0.0165(7) 0.0146(5) 0.0004(5) 0.0011(4) 0.0012(5)
C2B 0.0150(6) 0.0147(7) 0.0144(5) -0.0001(5) 0.0013(4) -0.0006(5)
C3B 0.0147(6) 0.0184(8) 0.0159(5) 0.0015(5) 0.0025(4) -0.0008(5)
C4B 0.0181(6) 0.0165(7) 0.0138(5) 0.0024(5) 0.0008(4) -0.0020(5)
C5B 0.0167(6) 0.0156(7) 0.0164(5) -0.0018(5) -0.0015(4) -0.0001(5)
C6B 0.0159(6) 0.0167(7) 0.0159(5) -0.0010(5) 0.0026(4) 0.0000(5)
C7B 0.0149(6) 0.0149(7) 0.0142(5) 0.0001(5) 0.0014(4) 0.0004(5)
C8B 0.0156(6) 0.0172(7) 0.0159(5) -0.0025(5) 0.0032(4) -0.0024(5)
C9B 0.0150(6) 0.0153(7) 0.0155(5) -0.0011(5) 0.0019(4) -0.0022(5)
C10B 0.0184(6) 0.0170(8) 0.0160(5) -0.0020(6) 0.0004(4) -0.0026(5)
C11B 0.0308(8) 0.0253(9) 0.0175(6) 0.0058(7) -0.0025(5) -0.0066(6)
C12B 0.0165(6) 0.0176(8) 0.0165(5) -0.0003(6) 0.0018(4) -0.0018(5)
C13B 0.0188(6) 0.0177(8) 0.0221(6) 0.0013(6) 0.0033(5) 0.0010(5)
C14B 0.0262(7) 0.0172(8) 0.0223(6) 0.0033(6) 0.0057(5) 0.0027(6)
C15B 0.0337(8) 0.0252(9) 0.0298(7) 0.0049(7) 0.0115(6) 0.0092(7)
C16B 0.0518(11) 0.0295(10) 0.0269(7) 0.0137(9) 0.0181(7) 0.0110(7)
C17B 0.0586(12) 0.0276(10) 0.0184(6) 0.0126(9) 0.0022(7) 0.0034(6)
C18B 0.0405(9) 0.0243(9) 0.0200(6) 0.0078(7) -0.0044(6) 0.0006(6)
C19B 0.0289(7) 0.0162(8) 0.0183(6) 0.0059(6) 0.0014(5) 0.0019(5)
C20B 0.0189(6) 0.0180(8) 0.0200(6) 0.0019(6) 0.0002(5) -0.0027(5)
C21B 0.0209(6) 0.0181(8) 0.0148(5) -0.0034(6) -0.0017(4) -0.0022(5)
C22B 0.0224(7) 0.0202(8) 0.0215(6) -0.0024(6) -0.0019(5) -0.0016(6)
C23B 0.0337(8) 0.0184(9) 0.0334(7) 0.0004(7) -0.0112(6) -0.0002(6)
C24B 0.0471(10) 0.0220(9) 0.0288(7) -0.0124(8) -0.0166(7) 0.0098(7)
C25B 0.0365(9) 0.0349(11) 0.0191(6) -0.0173(8) -0.0046(6) 0.0044(6)
C26B 0.0242(7) 0.0312(10) 0.0155(5) -0.0076(7) -0.0002(5) -0.0017(6)
C27B 0.0257(7) 0.0367(11) 0.0193(6) -0.0002(7) 0.0067(5) -0.0064(6)
C28B 0.0212(7) 0.0237(9) 0.0291(7) -0.0072(6) 0.0040(5) -0.0031(6)
C29B 0.0307(8) 0.0212(9) 0.0267(7) 0.0043(7) 0.0023(6) -0.0046(6)
O6 0.0455(8) 0.0322(8) 0.0409(7) -0.0065(6) 0.0185(6) -0.0034(6)
C30 0.0367(9) 0.0344(11) 0.0346(8) 0.0034(8) 0.0009(7) -0.0008(8)

loop_
_atom_type_symbol
_atom_type_description
_atom_type_scat_dispersion_real
_atom_type_scat_dispersion_imag
_atom_type_scat_source
C C 0.0033 0.0016 'International Tables Vol C Tables 4.2.6.8 and 6.1.1.4'
H H 0.0000 0.0000 'International Tables Vol C Tables 4.2.6.8 and 6.1.1.4'
N N 0.0061 0.0033 'International Tables Vol C Tables 4.2.6.8 and 6.1.1.4'
O O 0.0106 0.0060 'International Tables Vol C Tables 4.2.6.8 and 6.1.1.4'
F F 0.0171 0.0103 'International Tables Vol C Tables 4.2.6.8 and 6.1.1.4'

loop_
_geom_angle_atom_site_label_1
_geom_angle_atom_site_label_2
_geom_angle_atom_site_label_3
_geom_angle
C4A O2A C27A 115.02(11)
C5A O3A C28A 116.30(11)
C12A N1A C29A 116.75(12)
C12A N1A C11A 108.41(12)
C29A N1A C11A 114.61(13)
O1A C1A C2A 128.48(12)
O1A C1A C9A 124.55(13)
C2A C1A C9A 106.89(12)
C7A C2A C3A 122.12(13)
C7A C2A C1A 110.24(12)
C3A C2A C1A 127.63(12)
C4A C3A C2A 118.32(12)
C4A C3A H3AA 120.8
C2A C3A H3AA 120.8
O2A C4A C3A 125.29(12)
O2A C4A C5A 114.93(12)
C3A C4A C5A 119.78(12)
O3A C5A C6A 124.46(13)
O3A C5A C4A 114.67(12)
C6A C5A C4A 120.87(13)
C5A C6A C7A 118.75(13)
C5A C6A H6AA 120.6
C7A C6A H6AA 120.6
C2A C7A C6A 120.11(12)
C2A C7A C8A 111.69(12)
C6A C7A C8A 128.20(12)
C7A C8A C9A 103.75(10)
C7A C8A H8AA 111.0
C9A C8A H8AA 111.0
C7A C8A H8AB 111.0
C9A C8A H8AB 111.0
H8AA C8A H8AB 109.0
C1A C9A C8A 104.88(11)
C1A C9A C10A 115.06(13)
C8A C9A C10A 116.55(11)
C1A C9A C12A 110.14(10)
C8A C9A C12A 110.85(13)
C10A C9A C12A 99.37(11)
C21A C10A C11A 117.53(11)
C21A C10A C9A 115.12(11)
C11A C10A C9A 103.80(13)
C21A C10A H10A 106.5
C11A C10A H10A 106.5
C9A C10A H10A 106.5
N1A C11A C10A 105.57(11)
N1A C11A H11A 110.6
C10A C11A H11A 110.6
N1A C11A H11B 110.6
C10A C11A H11B 110.6
H11A C11A H11B 108.8
N1A C12A C20A 114.62(13)
N1A C12A C13A 117.24(12)
C20A C12A C13A 101.88(11)
N1A C12A C9A 100.64(10)
C20A C12A C9A 112.52(11)
C13A C12A C9A 110.33(12)
O4A C13A C14A 126.67(13)
O4A C13A C12A 125.80(12)
C14A C13A C12A 107.41(12)
C19A C14A C15A 121.28(14)
C19A C14A C13A 109.84(12)
C15A C14A C13A 128.85(15)
C16A C15A C14A 117.07(15)
C16A C15A H15A 121.5
C14A C15A H15A 121.5
C15A C16A C17A 121.62(14)
C15A C16A H16A 119.2
C17A C16A H16A 119.2
C16A C17A C18A 121.63(15)
C16A C17A H17A 119.2
C18A C17A H17A 119.2
C19A C18A C17A 116.85(16)
C19A C18A H18A 121.6
C17A C18A H18A 121.6
C18A C19A C14A 121.54(13)
C18A C19A C20A 128.48(15)
C14A C19A C20A 109.87(13)
O5A C20A C19A 126.67(15)
O5A C20A C12A 125.97(13)
C19A C20A C12A 107.30(13)
C22A C21A C26A 117.97(14)
C22A C21A C10A 118.39(12)
C26A C21A C10A 123.64(14)
C23A C22A C21A 121.63(14)
C23A C22A H22A 119.2
C21A C22A H22A 119.2
C24A C23A C22A 118.22(16)
C24A C23A H23A 120.9
C22A C23A H23A 120.9
F1A C24A C25A 119.12(14)
F1A C24A C23A 118.55(16)
C25A C24A C23A 122.33(15)
C24A C25A C26A 118.66(14)
C24A C25A H25A 120.7
C26A C25A H25A 120.7
C25A C26A C21A 121.16(15)
C25A C26A H26A 119.4
C21A C26A H26A 119.4
O2A C27A H27A 109.5
O2A C27A H27B 109.5
H27A C27A H27B 109.5
O2A C27A H27C 109.5
H27A C27A H27C 109.5
H27B C27A H27C 109.5
O3A C28A H28A 109.5
O3A C28A H28B 109.5
H28A C28A H28B 109.5
O3A C28A H28C 109.5
H28A C28A H28C 109.5
H28B C28A H28C 109.5
N1A C29A H29A 109.5
N1A C29A H29B 109.5
H29A C29A H29B 109.5
N1A C29A H29C 109.5
H29A C29A H29C 109.5
H29B C29A H29C 109.5
C4B O2B C27B 115.48(12)
C5B O3B C28B 117.48(11)
C12B N1B C29B 116.36(12)
C12B N1B C11B 108.74(11)
C29B N1B C11B 115.32(12)
O1B C1B C2B 128.19(12)
O1B C1B C9B 124.33(13)
C2B C1B C9B 107.44(11)
C7B C2B C3B 121.97(12)
C7B C2B C1B 110.27(11)
C3B C2B C1B 127.75(12)
C4B C3B C2B 117.99(12)
C4B C3B H3BA 121.0
C2B C3B H3BA 121.0
O2B C4B C3B 124.76(12)
O2B C4B C5B 114.92(12)
C3B C4B C5B 120.32(12)
O3B C5B C6B 124.81(12)
O3B C5B C4B 114.41(11)
C6B C5B C4B 120.77(13)
C5B C6B C7B 118.38(12)
C5B C6B H6BA 120.8
C7B C6B H6BA 120.8
C2B C7B C6B 120.30(12)
C2B C7B C8B 111.54(12)
C6B C7B C8B 128.16(12)
C7B C8B C9B 104.23(10)
C7B C8B H8BA 110.9
C9B C8B H8BA 110.9
C7B C8B H8BB 110.9
C9B C8B H8BB 110.9
H8BA C8B H8BB 108.9
C1B C9B C8B 104.67(11)
C1B C9B C10B 113.81(11)
C8B C9B C10B 116.14(11)
C1B C9B C12B 110.37(11)
C8B C9B C12B 112.50(11)
C10B C9B C12B 99.51(11)
C21B C10B C11B 118.27(11)
C21B C10B C9B 113.91(12)
C11B C10B C9B 104.20(11)
C21B C10B H10B 106.6
C11B C10B H10B 106.6
C9B C10B H10B 106.6
N1B C11B C10B 105.86(11)
N1B C11B H11C 110.6
C10B C11B H11C 110.6
N1B C11B H11D 110.6
C10B C11B H11D 110.6
H11C C11B H11D 108.7
N1B C12B C20B 114.99(11)
N1B C12B C13B 116.42(12)
C20B C12B C13B 101.69(11)
N1B C12B C9B 102.18(10)
C20B C12B C9B 111.04(12)
C13B C12B C9B 110.80(11)
O4B C13B C14B 127.71(14)
O4B C13B C12B 125.50(12)
C14B C13B C12B 106.74(12)
C19B C14B C15B 121.37(14)
C19B C14B C13B 109.69(12)
C15B C14B C13B 128.90(15)
C14B C15B C16B 117.09(17)
C14B C15B H15B 121.5
C16B C15B H15B 121.5
C17B C16B C15B 121.47(15)
C17B C16B H16B 119.3
C15B C16B H16B 119.3
C18B C17B C16B 121.29(15)
C18B C17B H17B 119.4
C16B C17B H17B 119.4
C17B C18B C19B 117.14(16)
C17B C18B H18B 121.4
C19B C18B H18B 121.4
C14B C19B C18B 121.59(14)
C14B C19B C20B 110.25(12)
C18B C19B C20B 128.15(15)
O5B C20B C19B 126.90(13)
O5B C20B C12B 126.49(12)
C19B C20B C12B 106.60(11)
C22B C21B C26B 118.36(15)
C22B C21B C10B 118.58(12)
C26B C21B C10B 122.96(14)
C23B C22B C21B 121.25(15)
C23B C22B H22B 119.4
C21B C22B H22B 119.4
C24B C23B C22B 118.00(17)
C24B C23B H23B 121.0
C22B C23B H23B 121.0
F1B C24B C25B 118.34(17)
F1B C24B C23B 118.70(18)
C25B C24B C23B 122.96(16)
C24B C25B C26B 118.30(15)
C24B C25B H25B 120.8
C26B C25B H25B 120.8
C25B C26B C21B 121.11(16)
C25B C26B H26B 119.4
C21B C26B H26B 119.4
O2B C27B H27D 109.5
O2B C27B H27E 109.5
H27D C27B H27E 109.5
O2B C27B H27F 109.5
H27D C27B H27F 109.5
H27E C27B H27F 109.5
O3B C28B H28D 109.5
O3B C28B H28E 109.5
H28D C28B H28E 109.5
O3B C28B H28F 109.5
H28D C28B H28F 109.5
H28E C28B H28F 109.5
N1B C29B H29D 109.5
N1B C29B H29E 109.5
H29D C29B H29E 109.5
N1B C29B H29F 109.5
H29D C29B H29F 109.5
H29E C29B H29F 109.5
C30 O6 H1O6 111.3(18)
O6 C30 H30A 109.5
O6 C30 H30B 109.5
H30A C30 H30B 109.5
O6 C30 H30C 109.5
H30A C30 H30C 109.5
H30B C30 H30C 109.5

loop_
_geom_bond_atom_site_label_1
_geom_bond_atom_site_label_2
_geom_bond_distance
F1A C24A 1.3597(19)
O1A C1A 1.2158(18)
O2A C4A 1.3624(16)
O2A C27A 1.4376(18)
O3A C5A 1.3575(17)
O3A C28A 1.4366(17)
O4A C13A 1.2170(19)
O5A C20A 1.210(2)
N1A C12A 1.4455(17)
N1A C29A 1.453(2)
N1A C11A 1.471(2)
C1A C2A 1.4604(19)
C1A C9A 1.5432(18)
C2A C7A 1.3848(19)
C2A C3A 1.4034(18)
C3A C4A 1.377(2)
C3A H3AA 0.9500
C4A C5A 1.4326(19)
C5A C6A 1.3888(19)
C6A C7A 1.391(2)
C6A H6AA 0.9500
C7A C8A 1.5138(19)
C8A C9A 1.547(2)
C8A H8AA 0.9900
C8A H8AB 0.9900
C9A C10A 1.552(2)
C9A C12A 1.575(2)
C10A C21A 1.514(2)
C10A C11A 1.536(2)
C10A H10A 1.0000
C11A H11A 0.9900
C11A H11B 0.9900
C12A C20A 1.542(2)
C12A C13A 1.555(2)
C13A C14A 1.4801(19)
C14A C19A 1.397(2)
C14A C15A 1.4000(19)
C15A C16A 1.386(2)
C15A H15A 0.9500
C16A C17A 1.394(3)
C16A H16A 0.9500
C17A C18A 1.395(2)
C17A H17A 0.9500
C18A C19A 1.393(2)
C18A H18A 0.9500
C19A C20A 1.4853(19)
C21A C22A 1.394(2)
C21A C26A 1.4004(19)
C22A C23A 1.385(2)
C22A H22A 0.9500
C23A C24A 1.382(2)
C23A H23A 0.9500
C24A C25A 1.373(3)
C25A C26A 1.386(2)
C25A H25A 0.9500
C26A H26A 0.9500
C27A H27A 0.9800
C27A H27B 0.9800
C27A H27C 0.9800
C28A H28A 0.9800
C28A H28B 0.9800
C28A H28C 0.9800
C29A H29A 0.9800
C29A H29B 0.9800
C29A H29C 0.9800
F1B C24B 1.361(2)
O1B C1B 1.2199(16)
O2B C4B 1.3666(15)
O2B C27B 1.4302(18)
O3B C5B 1.3534(17)
O3B C28B 1.4351(18)
O4B C13B 1.2093(18)
O5B C20B 1.2116(18)
N1B C12B 1.4446(17)
N1B C29B 1.452(2)
N1B C11B 1.4719(18)
C1B C2B 1.4538(19)
C1B C9B 1.5433(18)
C2B C7B 1.3877(18)
C2B C3B 1.4064(18)
C3B C4B 1.376(2)
C3B H3BA 0.9500
C4B C5B 1.4290(19)
C5B C6B 1.3924(18)
C6B C7B 1.396(2)
C6B H6BA 0.9500
C7B C8B 1.5132(18)
C8B C9B 1.5499(19)
C8B H8BA 0.9900
C8B H8BB 0.9900
C9B C10B 1.5570(17)
C9B C12B 1.571(2)
C10B C21B 1.515(2)
C10B C11B 1.536(2)
C10B H10B 1.0000
C11B H11C 0.9900
C11B H11D 0.9900
C12B C20B 1.5446(18)
C12B C13B 1.554(2)
C13B C14B 1.4944(19)
C14B C19B 1.383(2)
C14B C15B 1.390(2)
C15B C16B 1.396(2)
C15B H15B 0.9500
C16B C17B 1.389(3)
C16B H16B 0.9500
C17B C18B 1.388(2)
C17B H17B 0.9500
C18B C19B 1.3959(19)
C18B H18B 0.9500
C19B C20B 1.4874(19)
C21B C22B 1.393(2)
C21B C26B 1.404(2)
C22B C23B 1.393(2)
C22B H22B 0.9500
C23B C24B 1.379(3)
C23B H23B 0.9500
C24B C25B 1.375(3)
C25B C26B 1.386(2)
C25B H25B 0.9500
C26B H26B 0.9500
C27B H27D 0.9800
C27B H27E 0.9800
C27B H27F 0.9800
C28B H28D 0.9800
C28B H28E 0.9800
C28B H28F 0.9800
C29B H29D 0.9800
C29B H29E 0.9800
C29B H29F 0.9800
O6 C30 1.412(2)
O6 H1O6 0.97(3)
C30 H30A 0.9800
C30 H30B 0.9800
C30 H30C 0.9800

loop_
_geom_hbond_atom_site_label_D
_geom_hbond_atom_site_label_H
_geom_hbond_atom_site_label_A
_geom_hbond_site_symmetry_A
_geom_hbond_distance_DH
_geom_hbond_distance_HA
_geom_hbond_distance_DA
_geom_hbond_angle_DHA
_geom_hbond_publ_flag
O6 H1O6 O4A . 0.97(3) 1.99(3) 2.9346(18) 164(3) yes
C8A H8AA O5A . 0.99 2.43 3.088(2) 124 yes
C8B H8BA O5B . 0.99 2.38 3.0960(19) 128 yes
C26A H26A O5A 3_677 0.95 2.54 3.2430(18) 131 yes
C27A H27A N1B 2_756 0.98 2.42 3.337(2) 155 yes
C28A H28A O2B 3_777 0.98 2.50 3.3478(19) 145 yes
C28B H28F O6 1_655 0.98 2.46 3.360(2) 153 yes
C30 H30B F1A 3_667 0.98 2.53 3.307(2) 136 yes

loop_
_geom_torsion_atom_site_label_1
_geom_torsion_atom_site_label_2
_geom_torsion_atom_site_label_3
_geom_torsion_atom_site_label_4
_geom_torsion
O1A C1A C2A C7A -172.47(15)
C9A C1A C2A C7A 10.63(16)
O1A C1A C2A C3A 8.6(3)
C9A C1A C2A C3A -168.33(14)
C7A C2A C3A C4A 0.3(2)
C1A C2A C3A C4A 179.15(14)
C27A O2A C4A C3A 3.5(2)
C27A O2A C4A C5A -177.05(13)
C2A C3A C4A O2A -178.90(13)
C2A C3A C4A C5A 1.7(2)
C28A O3A C5A C6A 16.5(2)
C28A O3A C5A C4A -163.83(13)
O2A C4A C5A O3A -1.07(19)
C3A C4A C5A O3A 178.39(13)
O2A C4A C5A C6A 178.61(13)
C3A C4A C5A C6A -1.9(2)
O3A C5A C6A C7A 179.75(14)
C4A C5A C6A C7A 0.1(2)
C3A C2A C7A C6A -2.1(2)
C1A C2A C7A C6A 178.83(13)
C3A C2A C7A C8A 178.17(13)
C1A C2A C7A C8A -0.85(17)
C5A C6A C7A C2A 1.9(2)
C5A C6A C7A C8A -178.49(14)
C2A C7A C8A C9A -9.12(17)
C6A C7A C8A C9A 171.23(15)
O1A C1A C9A C8A 167.21(15)
C2A C1A C9A C8A -15.74(15)
O1A C1A C9A C10A 37.81(19)
C2A C1A C9A C10A -145.14(12)
O1A C1A C9A C12A -73.47(19)
C2A C1A C9A C12A 103.58(13)
C7A C8A C9A C1A 14.71(15)
C7A C8A C9A C10A 143.22(13)
C7A C8A C9A C12A -104.13(13)
C1A C9A C10A C21A 77.09(15)
C8A C9A C10A C21A -46.31(18)
C12A C9A C10A C21A -165.37(12)
C1A C9A C10A C11A -153.05(11)
C8A C9A C10A C11A 83.55(14)
C12A C9A C10A C11A -35.51(13)
C12A N1A C11A C10A 17.98(15)
C29A N1A C11A C10A 150.38(13)
C21A C10A C11A N1A 141.21(13)
C9A C10A C11A N1A 12.82(14)
C29A N1A C12A C20A 67.19(18)
C11A N1A C12A C20A -161.56(12)
C29A N1A C12A C13A -52.2(2)
C11A N1A C12A C13A 79.06(15)
C29A N1A C12A C9A -171.83(14)
C11A N1A C12A C9A -40.58(14)
C1A C9A C12A N1A 167.34(12)
C8A C9A C12A N1A -77.04(14)
C10A C9A C12A N1A 46.16(13)
C1A C9A C12A C20A -70.19(15)
C8A C9A C12A C20A 45.42(14)
C10A C9A C12A C20A 168.62(11)
C1A C9A C12A C13A 42.84(16)
C8A C9A C12A C13A 158.46(11)
C10A C9A C12A C13A -78.34(13)
N1A C12A C13A O4A -32.5(2)
C20A C12A C13A O4A -158.50(15)
C9A C12A C13A O4A 81.81(18)
N1A C12A C13A C14A 143.58(13)
C20A C12A C13A C14A 17.63(14)
C9A C12A C13A C14A -102.07(14)
O4A C13A C14A C19A 165.60(15)
C12A C13A C14A C19A -10.48(16)
O4A C13A C14A C15A -12.3(3)
C12A C13A C14A C15A 171.57(15)
C19A C14A C15A C16A -0.5(2)
C13A C14A C15A C16A 177.23(15)
C14A C15A C16A C17A 0.7(2)
C15A C16A C17A C18A -0.2(3)
C16A C17A C18A C19A -0.6(2)
C17A C18A C19A C14A 0.8(2)
C17A C18A C19A C20A -174.99(15)
C15A C14A C19A C18A -0.2(2)
C13A C14A C19A C18A -178.36(14)
C15A C14A C19A C20A 176.23(13)
C13A C14A C19A C20A -1.90(17)
C18A C19A C20A O5A 12.4(3)
C14A C19A C20A O5A -163.70(15)
C18A C19A C20A C12A -170.24(15)
C14A C19A C20A C12A 13.61(16)
N1A C12A C20A O5A 31.0(2)
C13A C12A C20A O5A 158.67(15)
C9A C12A C20A O5A -83.19(18)
N1A C12A C20A C19A -146.33(12)
C13A C12A C20A C19A -18.67(14)
C9A C12A C20A C19A 99.47(13)
C11A C10A C21A C22A 152.37(15)
C9A C10A C21A C22A -84.84(17)
C11A C10A C21A C26A -27.8(2)
C9A C10A C21A C26A 94.95(17)
C26A C21A C22A C23A 1.1(2)
C10A C21A C22A C23A -179.15(14)
C21A C22A C23A C24A 0.5(2)
C22A C23A C24A F1A 177.43(15)
C22A C23A C24A C25A -1.9(3)
F1A C24A C25A C26A -177.74(15)
C23A C24A C25A C26A 1.6(3)
C24A C25A C26A C21A 0.1(2)
C22A C21A C26A C25A -1.4(2)
C10A C21A C26A C25A 178.84(15)
O1B C1B C2B C7B -171.09(14)
C9B C1B C2B C7B 10.90(15)
O1B C1B C2B C3B 9.2(2)
C9B C1B C2B C3B -168.79(14)
C7B C2B C3B C4B 1.0(2)
C1B C2B C3B C4B -179.30(14)
C27B O2B C4B C3B 11.1(2)
C27B O2B C4B C5B -169.22(13)
C2B C3B C4B O2B -176.79(13)
C2B C3B C4B C5B 3.6(2)
C28B O3B C5B C6B 10.0(2)
C28B O3B C5B C4B -171.30(13)
O2B C4B C5B O3B -3.72(18)
C3B C4B C5B O3B 175.95(13)
O2B C4B C5B C6B 175.04(13)
C3B C4B C5B C6B -5.3(2)
O3B C5B C6B C7B -179.17(13)
C4B C5B C6B C7B 2.2(2)
C3B C2B C7B C6B -4.1(2)
C1B C2B C7B C6B 176.18(13)
C3B C2B C7B C8B 176.41(13)
C1B C2B C7B C8B -3.30(16)
C5B C6B C7B C2B 2.4(2)
C5B C6B C7B C8B -178.24(14)
C2B C7B C8B C9B -5.56(15)
C6B C7B C8B C9B 175.01(14)
O1B C1B C9B C8B 168.11(13)
C2B C1B C9B C8B -13.78(14)
O1B C1B C9B C10B 40.27(19)
C2B C1B C9B C10B -141.62(12)
O1B C1B C9B C12B -70.62(16)
C2B C1B C9B C12B 107.49(12)
C7B C8B C9B C1B 11.48(14)
C7B C8B C9B C10B 137.88(12)
C7B C8B C9B C12B -108.38(12)
C1B C9B C10B C21B 78.01(15)
C8B C9B C10B C21B -43.66(17)
C12B C9B C10B C21B -164.63(11)
C1B C9B C10B C11B -151.70(13)
C8B C9B C10B C11B 86.63(15)
C12B C9B C10B C11B -34.33(13)
C12B N1B C11B C10B 15.16(17)
C29B N1B C11B C10B 147.94(13)
C21B C10B C11B N1B 141.35(13)
C9B C10B C11B N1B 13.70(16)
C29B N1B C12B C20B 70.02(17)
C11B N1B C12B C20B -157.75(13)
C29B N1B C12B C13B -48.74(17)
C11B N1B C12B C13B 83.49(16)
C29B N1B C12B C9B -169.60(12)
C11B N1B C12B C9B -37.37(15)
C1B C9B C12B N1B 163.49(10)
C8B C9B C12B N1B -80.01(12)
C10B C9B C12B N1B 43.56(12)
C1B C9B C12B C20B -73.41(13)
C8B C9B C12B C20B 43.09(14)
C10B C9B C12B C20B 166.66(10)
C1B C9B C12B C13B 38.82(14)
C8B C9B C12B C13B 155.32(10)
C10B C9B C12B C13B -81.11(12)
N1B C12B C13B O4B -31.6(2)
C20B C12B C13B O4B -157.37(16)
C9B C12B C13B O4B 84.55(18)
N1B C12B C13B C14B 145.98(13)
C20B C12B C13B C14B 20.21(15)
C9B C12B C13B C14B -97.87(13)
O4B C13B C14B C19B 165.96(17)
C12B C13B C14B C19B -11.55(18)
O4B C13B C14B C15B -16.3(3)
C12B C13B C14B C15B 166.19(17)
C19B C14B C15B C16B 1.6(3)
C13B C14B C15B C16B -175.89(17)
C14B C15B C16B C17B -1.1(3)
C15B C16B C17B C18B -0.8(3)
C16B C17B C18B C19B 2.2(3)
C15B C14B C19B C18B -0.2(3)
C13B C14B C19B C18B 177.76(15)
C15B C14B C19B C20B 179.10(15)
C13B C14B C19B C20B -2.96(19)
C17B C18B C19B C14B -1.8(3)
C17B C18B C19B C20B 179.11(17)
C14B C19B C20B O5B -162.86(17)
C18B C19B C20B O5B 16.4(3)
C14B C19B C20B C12B 16.38(18)
C18B C19B C20B C12B -164.40(16)
N1B C12B C20B O5B 30.7(2)
C13B C12B C20B O5B 157.38(17)
C9B C12B C20B O5B -84.71(19)
N1B C12B C20B C19B -148.57(13)
C13B C12B C20B C19B -21.86(16)
C9B C12B C20B C19B 96.05(14)
C11B C10B C21B C22B 149.87(13)
C9B C10B C21B C22B -87.23(15)
C11B C10B C21B C26B -33.80(19)
C9B C10B C21B C26B 89.10(16)
C26B C21B C22B C23B 1.6(2)
C10B C21B C22B C23B 178.14(13)
C21B C22B C23B C24B -0.9(2)
C22B C23B C24B F1B 179.86(14)
C22B C23B C24B C25B -0.5(2)
F1B C24B C25B C26B -179.24(14)
C23B C24B C25B C26B 1.1(2)
C24B C25B C26B C21B -0.3(2)
C22B C21B C26B C25B -1.0(2)
C10B C21B C26B C25B -177.34(13)
